data_7019027
loop_
_publ_author_name
'Nobbs, James D.'
'Tomov, Atanas K.'
'Cariou, Renan'
'Gibson, Vernon C.'
'White, Andrew J. P.'
'Britovsek, George J. P.'

_publ_section_title
;
 Thio-Pybox and Thio-Phebox complexes of chromium, iron, cobalt and nickel
 and their application in ethylene and butadiene polymerisation catalysis
;
_journal_issue 19
_journal_name_full 'Dalton Transactions'
_journal_page_first 5949
_journal_paper_doi 10.1039/c2dt30324h
_journal_volume 41
_journal_year 2012
_chemical_absolute_configuration ad
_chemical_formula_moiety 'C46 H38 Fe N6 S4, C2 H3 N, Cl4 Fe'
_chemical_formula_sum 'C48 H41 Cl4 Fe2 N7 S4'
_chemical_formula_weight 1097.62
_chemical_name_systematic
;
?
;
_space_group_IT_number 96
_symmetry_cell_setting tetragonal
_symmetry_space_group_name_Hall 'P 4nw 2abw'
_symmetry_space_group_name_H-M 'P 43 21 2'
_atom_sites_solution_hydrogens geom
_atom_sites_solution_primary direct
_atom_sites_solution_secondary difmap
_audit_creation_method SHELXL-97
_cell_angle_alpha 90
_cell_angle_beta 90
_cell_angle_gamma 90
_cell_formula_units_Z 4
_cell_length_a 13.3454(2)
_cell_length_b 13.3454(2)
_cell_length_c 26.6492(5)
_cell_measurement_reflns_used 10776
_cell_measurement_temperature 173(2)
_cell_measurement_theta_max 28.9107
_cell_measurement_theta_min 3.7272
_cell_volume 4746.21(13)
_computing_cell_refinement 'CrysAlis RED, Oxford Diffraction Ltd'
_computing_data_collection 'CrysAlis CCD, Oxford Diffraction Ltd'
_computing_data_reduction 'CrysAlis RED, Oxford Diffraction Ltd'
_computing_molecular_graphics 'Bruker SHELXTL'
_computing_publication_material 'Bruker SHELXTL'
_computing_structure_refinement 'SHELXL-97 (Sheldrick, 1997)'
_computing_structure_solution 'SHELXS-97 (Sheldrick, 1990)'
_diffrn_ambient_temperature 173(2)
_diffrn_detector_area_resol_mean 15.9863
_diffrn_measured_fraction_theta_full 0.986
_diffrn_measured_fraction_theta_max 0.933
_diffrn_measurement_device_type 'OD Xcalibur 3'
_diffrn_measurement_method 'omega scans'
_diffrn_radiation_monochromator graphite
_diffrn_radiation_source 'Enhance (Mo) X-ray Source'
_diffrn_radiation_type MoK\a
_diffrn_radiation_wavelength 0.71073
_diffrn_reflns_av_R_equivalents 0.0977
_diffrn_reflns_av_sigmaI/netI 0.0962
_diffrn_reflns_limit_h_max 17
_diffrn_reflns_limit_h_min -17
_diffrn_reflns_limit_k_max 17
_diffrn_reflns_limit_k_min -17
_diffrn_reflns_limit_l_max 35
_diffrn_reflns_limit_l_min -25
_diffrn_reflns_number 37723
_diffrn_reflns_theta_full 28.00
_diffrn_reflns_theta_max 29.01
_diffrn_reflns_theta_min 3.74
_diffrn_standards_number 0
_exptl_absorpt_coefficient_mu 1.056
_exptl_absorpt_correction_T_max 0.990
_exptl_absorpt_correction_T_min 0.871
_exptl_absorpt_correction_type analytical
_exptl_absorpt_process_details
;
CrysAlis RED, Oxford Diffraction Ltd.,
Version 1.171.32.5 (release 08-05-2007 CrysAlis171 .NET)
(compiled May 8 2007,13:10:02)
Analytical numeric absorption correction using a multifaceted crystal
model based on expressions derived by R.C. Clark & J.S. Reid.
(Clark, R. C. & Reid, J. S. (1995). Acta Cryst. A51, 887-897)
;
_exptl_crystal_colour 'Dark purple'
_exptl_crystal_density_diffrn 1.536
_exptl_crystal_density_method 'not measured'
_exptl_crystal_description 'platy needles'
_exptl_crystal_F_000 2248
_exptl_crystal_size_max 0.27
_exptl_crystal_size_mid 0.05
_exptl_crystal_size_min 0.01
_refine_diff_density_max 0.416
_refine_diff_density_min -0.428
_refine_diff_density_rms 0.071
_refine_ls_abs_structure_details 'Flack H D (1983), Acta Cryst. A39, 876-881, 2371 Friedel pairs'
_refine_ls_abs_structure_Flack -0.007(19)
_refine_ls_extinction_method none
_refine_ls_goodness_of_fit_ref 0.983
_refine_ls_hydrogen_treatment constr
_refine_ls_matrix_type full
_refine_ls_number_parameters 310
_refine_ls_number_reflns 5782
_refine_ls_number_restraints 9
_refine_ls_restrained_S_all 0.988
_refine_ls_R_factor_all 0.0810
_refine_ls_R_factor_gt 0.0460
_refine_ls_shift/su_max 0.001
_refine_ls_shift/su_mean 0.000
_refine_ls_structure_factor_coef Fsqd
_refine_ls_weighting_details 'calc w=1/[\s^2^(Fo^2^)+(0.0368P)^2^+0.0000P] where P=(Fo^2^+2Fc^2^)/3'
_refine_ls_weighting_scheme calc
_refine_ls_wR_factor_gt 0.0791
_refine_ls_wR_factor_ref 0.0874
_reflns_number_gt 4149
_reflns_number_total 5782
_reflns_threshold_expression >2sigma(I)
_cod_data_source_file c2dt30324h.txt
_cod_data_source_block '[Fe(L1)2][FeCl4]'
_cod_depositor_comments
;
The following automatic conversions were performed:

'_symmetry_cell_setting' value 'Tetragonal' changed to 'tetragonal'
according to /home/saulius/struct/CIF-dictionaries/cif_core.dic
dictionary named 'cif_core.dic' version 2.4.1 from 2010-06-29.

Automatic conversion script
Id: cif_fix_values 1715 2011-07-08 13:25:40Z adriana 
;
_cod_original_cell_volume 4746.24(12)
_cod_original_sg_symbol_H-M P4(3)2(1)2
_cod_database_code 7019027

loop_
_symmetry_equiv_pos_as_xyz
'x, y, z'
'-x, -y, z+1/2'
'-y+1/2, x+1/2, z+3/4'
'y+1/2, -x+1/2, z+1/4'
'-x+1/2, y+1/2, -z+3/4'
'x+1/2, -y+1/2, -z+1/4'
'y, x, -z'
'-y, -x, -z+1/2'

loop_
_atom_site_label
_atom_site_type_symbol
_atom_site_fract_x
_atom_site_fract_y
_atom_site_fract_z
_atom_site_U_iso_or_equiv
_atom_site_adp_type
_atom_site_occupancy
_atom_site_symmetry_multiplicity
_atom_site_calc_flag
_atom_site_refinement_flags
_atom_site_disorder_assembly
_atom_site_disorder_group
Fe1 Fe 0.51531(3) 0.48469(3) 0.2500 0.01712(15) Uani 1 2 d S . .
N1 N 0.42248(19) 0.39180(18) 0.27639(9) 0.0198(6) Uani 1 1 d . . .
C2 C 0.4495(3) 0.3319(2) 0.31425(12) 0.0239(8) Uani 1 1 d . . .
C3 C 0.3840(3) 0.2607(3) 0.33371(13) 0.0315(9) Uani 1 1 d . . .
H3A H 0.4034 0.2191 0.3610 0.038 Uiso 1 1 calc R . .
C4 C 0.2902(3) 0.2523(3) 0.31233(14) 0.0368(10) Uani 1 1 d . . .
H4A H 0.2451 0.2025 0.3241 0.044 Uiso 1 1 calc R . .
C5 C 0.2614(3) 0.3158(3) 0.27390(13) 0.0296(8) Uani 1 1 d . . .
H5A H 0.1961 0.3117 0.2598 0.035 Uiso 1 1 calc R . .
C6 C 0.3295(2) 0.3846(2) 0.25677(12) 0.0227(7) Uani 1 1 d . . .
C7 C 0.5502(3) 0.3582(2) 0.33082(11) 0.0225(8) Uani 1 1 d . . .
N7 N 0.59708(19) 0.42504(19) 0.30520(9) 0.0186(6) Uani 1 1 d . . .
S8 S 0.60098(8) 0.31831(8) 0.38717(3) 0.0401(3) Uani 1 1 d . . .
C9 C 0.7150(3) 0.3859(3) 0.37226(12) 0.0343(9) Uani 1 1 d . . .
H9A H 0.7403 0.4216 0.4023 0.041 Uiso 1 1 calc R . .
H9B H 0.7675 0.3391 0.3605 0.041 Uiso 1 1 calc R . .
C10 C 0.6883(3) 0.4609(3) 0.33081(12) 0.0269(8) Uani 1 1 d . . .
H10A H 0.6713 0.5258 0.3475 0.032 Uiso 1 1 calc R . .
C11 C 0.7768(2) 0.4800(3) 0.29669(11) 0.0231(7) Uani 1 1 d . . .
C12 C 0.8130(3) 0.4059(3) 0.26485(12) 0.0298(8) Uani 1 1 d . . .
H12A H 0.7811 0.3423 0.2638 0.036 Uiso 1 1 calc R . .
C13 C 0.8947(3) 0.4244(3) 0.23494(14) 0.0388(10) Uani 1 1 d . . .
H13A H 0.9189 0.3737 0.2131 0.047 Uiso 1 1 calc R . .
C14 C 0.9418(3) 0.5159(3) 0.23652(14) 0.0424(10) Uani 1 1 d . . .
H14A H 0.9983 0.5283 0.2158 0.051 Uiso 1 1 calc R . .
C15 C 0.9069(3) 0.5898(3) 0.26823(15) 0.0424(10) Uani 1 1 d . . .
H15A H 0.9397 0.6529 0.2696 0.051 Uiso 1 1 calc R . .
C16 C 0.8252(3) 0.5718(3) 0.29772(13) 0.0328(9) Uani 1 1 d . . .
H16A H 0.8011 0.6231 0.3193 0.039 Uiso 1 1 calc R . .
C17 C 0.3201(2) 0.4531(2) 0.21452(11) 0.0202(7) Uani 1 1 d . . .
N17 N 0.3982(2) 0.50804(19) 0.20445(9) 0.0200(6) Uani 1 1 d . A .
S18 S 0.21801(7) 0.45650(7) 0.17484(3) 0.0318(2) Uani 1 1 d . . .
C19 C 0.2783(3) 0.5551(3) 0.13906(13) 0.0327(9) Uani 1 1 d . A .
H19A H 0.2732 0.5408 0.1027 0.039 Uiso 1 1 calc R . .
H19B H 0.2454 0.6202 0.1458 0.039 Uiso 1 1 calc R . .
C20 C 0.3886(3) 0.5592(3) 0.15504(12) 0.0269(8) Uani 1 1 d D . .
H20A H 0.4312 0.5245 0.1295 0.032 Uiso 0.609(14) 1 calc PR A 1
H20B H 0.4228 0.5157 0.1320 0.032 Uiso 0.391(14) 1 d PR A 2
C21 C 0.4197(5) 0.6684(3) 0.1594(2) 0.0284(18) Uani 0.609(14) 1 d PGD A 1
C22 C 0.3839(5) 0.7326(3) 0.1964(2) 0.046(2) Uani 0.609(14) 1 d PGD A 1
H22A H 0.3391 0.7082 0.2213 0.056 Uiso 0.609(14) 1 calc PR A 1
C23 C 0.4135(6) 0.8324(3) 0.1969(3) 0.051(3) Uani 0.609(14) 1 d PG A 1
H23A H 0.3890 0.8763 0.2222 0.062 Uiso 0.609(14) 1 calc PR A 1
C24 C 0.4790(6) 0.8681(3) 0.1605(3) 0.055(4) Uani 0.609(14) 1 d PG A 1
H24A H 0.4992 0.9363 0.1609 0.066 Uiso 0.609(14) 1 calc PR A 1
C25 C 0.5148(5) 0.8040(5) 0.1235(3) 0.051(3) Uani 0.609(14) 1 d PG A 1
H25A H 0.5595 0.8283 0.0986 0.061 Uiso 0.609(14) 1 calc PR A 1
C26 C 0.4851(5) 0.7041(4) 0.1230(2) 0.036(2) Uani 0.609(14) 1 d PGD A 1
H26A H 0.5096 0.6603 0.0977 0.043 Uiso 0.609(14) 1 calc PR A 1
C21' C 0.4408(7) 0.6585(4) 0.1480(3) 0.019(3) Uiso 0.391(14) 1 d PGD A 2
C22' C 0.4099(6) 0.7361(5) 0.1791(3) 0.026(3) Uiso 0.391(14) 1 d PGD A 2
H22B H 0.3616 0.7239 0.2046 0.031 Uiso 0.391(14) 1 calc PR A 2
C23' C 0.4496(7) 0.8316(4) 0.1729(4) 0.027(3) Uiso 0.391(14) 1 d PG A 2
H23B H 0.4284 0.8847 0.1942 0.032 Uiso 0.391(14) 1 calc PR A 2
C24' C 0.5202(8) 0.8495(5) 0.1357(4) 0.034(3) Uiso 0.391(14) 1 d PG A 2
H24B H 0.5474 0.9147 0.1315 0.040 Uiso 0.391(14) 1 calc PR A 2
C25' C 0.5512(7) 0.7718(7) 0.1046(3) 0.040(3) Uiso 0.391(14) 1 d PG A 2
H25B H 0.5995 0.7840 0.0791 0.048 Uiso 0.391(14) 1 calc PR A 2
C26' C 0.5115(7) 0.6763(6) 0.1107(3) 0.030(3) Uiso 0.391(14) 1 d PGD A 2
H26B H 0.5326 0.6232 0.0895 0.036 Uiso 0.391(14) 1 calc PR A 2
Fe2 Fe 0.40070(4) 0.40070(4) 0.0000 0.03022(19) Uani 1 2 d S . .
Cl1 Cl 0.35252(7) 0.32393(7) 0.07360(3) 0.0368(2) Uani 1 1 d . . .
Cl2 Cl 0.36189(9) 0.56925(8) 0.01050(4) 0.0524(3) Uani 1 1 d . . .
N30 N 0.6346(10) 0.7770(11) 0.0149(6) 0.141(5) Uani 0.50 1 d PU B -1
C31 C 0.6360(8) 0.6885(11) 0.0131(6) 0.087(4) Uani 0.50 1 d P B -1
C32 C 0.6363(9) 0.5919(10) 0.0186(4) 0.088(5) Uani 0.50 1 d P B -1
H32A H 0.6565 0.5750 0.0529 0.132 Uiso 0.50 1 calc PR B -1
H32B H 0.6837 0.5621 -0.0052 0.132 Uiso 0.50 1 calc PR B -1
H32C H 0.5690 0.5656 0.0121 0.132 Uiso 0.50 1 calc PR B -1

loop_
_atom_site_aniso_label
_atom_site_aniso_U_11
_atom_site_aniso_U_22
_atom_site_aniso_U_33
_atom_site_aniso_U_23
_atom_site_aniso_U_13
_atom_site_aniso_U_12
Fe1 0.0168(2) 0.0168(2) 0.0178(3) 0.00098(18) 0.00098(18) -0.0008(3)
N1 0.0239(15) 0.0172(14) 0.0182(13) 0.0005(11) 0.0037(11) -0.0021(12)
C2 0.030(2) 0.0191(18) 0.0225(17) -0.0019(15) 0.0064(15) 0.0008(15)
C3 0.042(2) 0.026(2) 0.027(2) 0.0049(16) 0.0110(17) -0.0042(18)
C4 0.038(2) 0.032(2) 0.041(2) -0.0015(18) 0.0133(18) -0.0134(19)
C5 0.027(2) 0.029(2) 0.033(2) -0.0070(17) 0.0067(16) -0.0084(16)
C6 0.0191(17) 0.0229(18) 0.0261(18) -0.0054(14) 0.0052(15) -0.0022(14)
C7 0.029(2) 0.0210(18) 0.0177(17) 0.0009(14) 0.0014(15) 0.0060(16)
N7 0.0215(15) 0.0181(15) 0.0163(13) -0.0012(11) 0.0004(11) 0.0005(12)
S8 0.0440(6) 0.0494(6) 0.0268(5) 0.0179(5) -0.0050(5) 0.0010(5)
C9 0.036(2) 0.045(2) 0.0215(19) 0.0007(17) -0.0093(16) 0.005(2)
C10 0.028(2) 0.026(2) 0.0266(19) -0.0005(15) -0.0055(16) 0.0023(16)
C11 0.0208(18) 0.0287(19) 0.0198(16) -0.0013(15) -0.0063(14) 0.0031(17)
C12 0.027(2) 0.029(2) 0.033(2) -0.0044(16) -0.0030(16) -0.0004(17)
C13 0.032(2) 0.043(2) 0.042(2) -0.0074(19) 0.0102(18) 0.004(2)
C14 0.024(2) 0.057(3) 0.046(3) 0.002(2) 0.0091(18) -0.006(2)
C15 0.030(2) 0.037(2) 0.060(3) -0.001(2) -0.001(2) -0.009(2)
C16 0.031(2) 0.029(2) 0.039(2) -0.0095(17) -0.0034(18) -0.0001(18)
C17 0.0188(17) 0.0192(18) 0.0228(17) -0.0107(14) 0.0009(14) 0.0021(15)
N17 0.0230(15) 0.0172(15) 0.0199(14) -0.0009(11) -0.0005(12) 0.0007(13)
S18 0.0236(5) 0.0386(6) 0.0331(5) -0.0056(4) -0.0067(4) -0.0032(4)
C19 0.032(2) 0.034(2) 0.0318(19) 0.0027(17) -0.0121(17) 0.0032(18)
C20 0.028(2) 0.0272(19) 0.0253(18) 0.0027(15) -0.0059(15) -0.0006(17)
C21 0.028(4) 0.037(4) 0.020(4) 0.016(3) -0.010(3) 0.002(3)
C22 0.068(6) 0.024(4) 0.047(5) -0.002(3) -0.008(5) -0.003(4)
C23 0.072(6) 0.026(4) 0.055(6) 0.002(3) -0.024(5) 0.001(4)
C24 0.057(6) 0.030(4) 0.078(8) 0.017(4) -0.032(6) -0.020(4)
C25 0.043(5) 0.038(5) 0.072(6) 0.032(5) -0.020(5) -0.008(5)
C26 0.030(4) 0.040(4) 0.039(4) 0.009(3) -0.014(3) 0.003(4)
Fe2 0.0337(3) 0.0337(3) 0.0234(4) -0.0021(2) 0.0021(2) 0.0077(4)
Cl1 0.0399(6) 0.0454(6) 0.0250(5) 0.0023(4) -0.0022(4) -0.0004(5)
Cl2 0.0828(8) 0.0358(6) 0.0387(6) -0.0022(5) 0.0137(5) 0.0189(6)
N30 0.120(8) 0.126(8) 0.177(9) 0.023(8) 0.023(7) -0.008(7)
C31 0.045(7) 0.085(10) 0.130(13) 0.026(10) 0.028(7) 0.008(7)
C32 0.085(10) 0.087(11) 0.091(10) -0.027(7) 0.042(7) -0.023(9)

loop_
_atom_type_symbol
_atom_type_description
_atom_type_scat_dispersion_real
_atom_type_scat_dispersion_imag
_atom_type_scat_source
C C 0.0033 0.0016 'International Tables Vol C Tables 4.2.6.8 and 6.1.1.4'
H H 0.0000 0.0000 'International Tables Vol C Tables 4.2.6.8 and 6.1.1.4'
N N 0.0061 0.0033 'International Tables Vol C Tables 4.2.6.8 and 6.1.1.4'
S S 0.1246 0.1234 'International Tables Vol C Tables 4.2.6.8 and 6.1.1.4'
Cl Cl 0.1484 0.1585 'International Tables Vol C Tables 4.2.6.8 and 6.1.1.4'
Fe Fe 0.3463 0.8444 'International Tables Vol C Tables 4.2.6.8 and 6.1.1.4'

loop_
_geom_angle_atom_site_label_1
_geom_angle_atom_site_label_2
_geom_angle_atom_site_label_3
_geom_angle
_geom_angle_site_symmetry_1
_geom_angle_site_symmetry_3
N1 Fe1 N1 179.97(17) 8_665 .
N1 Fe1 N7 100.20(11) 8_665 .
N1 Fe1 N7 79.78(11) . .
N1 Fe1 N7 79.78(11) 8_665 8_665
N1 Fe1 N7 100.20(11) . 8_665
N7 Fe1 N7 96.13(14) . 8_665
N1 Fe1 N17 79.40(11) 8_665 8_665
N1 Fe1 N17 100.62(11) . 8_665
N7 Fe1 N17 87.11(10) . 8_665
N7 Fe1 N17 159.17(10) 8_665 8_665
N1 Fe1 N17 100.62(11) 8_665 .
N1 Fe1 N17 79.40(11) . .
N7 Fe1 N17 159.17(10) . .
N7 Fe1 N17 87.11(10) 8_665 .
N17 Fe1 N17 97.16(14) 8_665 .
C2 N1 C6 119.8(3) . .
C2 N1 Fe1 119.8(2) . .
C6 N1 Fe1 120.4(2) . .
N1 C2 C3 121.4(3) . .
N1 C2 C7 109.5(3) . .
C3 C2 C7 129.1(3) . .
C4 C3 C2 118.1(3) . .
C3 C4 C5 120.5(3) . .
C6 C5 C4 118.2(3) . .
N1 C6 C5 121.9(3) . .
N1 C6 C17 109.5(3) . .
C5 C6 C17 128.4(3) . .
N7 C7 C2 117.0(3) . .
N7 C7 S8 118.9(3) . .
C2 C7 S8 123.4(3) . .
C7 N7 C10 112.4(2) . .
C7 N7 Fe1 113.7(2) . .
C10 N7 Fe1 131.5(2) . .
C7 S8 C9 89.17(16) . .
C10 C9 S8 106.7(2) . .
N7 C10 C11 114.9(3) . .
N7 C10 C9 108.3(3) . .
C11 C10 C9 111.2(3) . .
C16 C11 C12 118.6(3) . .
C16 C11 C10 120.1(3) . .
C12 C11 C10 121.3(3) . .
C13 C12 C11 120.2(3) . .
C12 C13 C14 120.3(3) . .
C13 C14 C15 120.0(3) . .
C16 C15 C14 119.8(4) . .
C15 C16 C11 121.1(3) . .
N17 C17 C6 116.3(3) . .
N17 C17 S18 119.4(2) . .
C6 C17 S18 124.0(2) . .
C17 N17 C20 111.8(3) . .
C17 N17 Fe1 114.3(2) . .
C20 N17 Fe1 132.4(2) . .
C17 S18 C19 89.49(16) . .
C20 C19 S18 107.8(2) . .
N17 C20 C21' 118.2(4) . .
N17 C20 C21 110.4(3) . .
C21' C20 C21 16.5(3) . .
N17 C20 C19 108.2(3) . .
C21' C20 C19 116.1(5) . .
C21 C20 C19 108.5(4) . .
C22 C21 C26 120.0 . .
C22 C21 C20 123.5(3) . .
C26 C21 C20 116.5(3) . .
C23 C22 C21 120.0 . .
C22 C23 C24 120.0 . .
C25 C24 C23 120.0 . .
C24 C25 C26 120.0 . .
C25 C26 C21 120.0 . .
C22' C21' C26' 120.0 . .
C22' C21' C20 116.3(4) . .
C26' C21' C20 123.5(4) . .
C21' C22' C23' 120.0 . .
C24' C23' C22' 120.0 . .
C25' C24' C23' 120.0 . .
C26' C25' C24' 120.0 . .
C25' C26' C21' 120.0 . .
Cl1 Fe2 Cl1 118.45(6) . 7
Cl1 Fe2 Cl2 105.40(3) . .
Cl1 Fe2 Cl2 105.86(4) 7 .
Cl1 Fe2 Cl2 105.86(4) . 7
Cl1 Fe2 Cl2 105.40(3) 7 7
Cl2 Fe2 Cl2 116.45(7) . 7
N30 C31 C32 171.4(18) . .

loop_
_geom_bond_atom_site_label_1
_geom_bond_atom_site_label_2
_geom_bond_distance
_geom_bond_site_symmetry_2
Fe1 N1 1.888(2) 8_665
Fe1 N1 1.888(2) .
Fe1 N7 1.997(2) .
Fe1 N7 1.997(2) 8_665
Fe1 N17 2.003(3) 8_665
Fe1 N17 2.003(3) .
N1 C2 1.336(4) .
N1 C6 1.350(4) .
C2 C3 1.391(5) .
C2 C7 1.458(5) .
C3 C4 1.380(5) .
C4 C5 1.384(5) .
C5 C6 1.371(4) .
C6 C17 1.455(4) .
C7 N7 1.286(4) .
C7 S8 1.731(3) .
N7 C10 1.475(4) .
S8 C9 1.814(4) .
C9 C10 1.532(5) .
C10 C11 1.512(5) .
C11 C16 1.386(5) .
C11 C12 1.389(4) .
C12 C13 1.374(5) .
C13 C14 1.374(5) .
C14 C15 1.379(5) .
C15 C16 1.366(5) .
C17 N17 1.303(4) .
C17 S18 1.725(3) .
N17 C20 1.488(4) .
S18 C19 1.813(4) .
C19 C20 1.533(5) .
C20 C21' 1.509(6) .
C20 C21 1.520(4) .
C21 C22 1.3900 .
C21 C26 1.3900 .
C22 C23 1.3900 .
C23 C24 1.3900 .
C24 C25 1.3900 .
C25 C26 1.3900 .
C21' C22' 1.3900 .
C21' C26' 1.3900 .
C22' C23' 1.3900 .
C23' C24' 1.3900 .
C24' C25' 1.3900 .
C25' C26' 1.3900 .
Fe2 Cl1 2.3043(10) .
Fe2 Cl1 2.3043(10) 7
Fe2 Cl2 2.3252(11) .
Fe2 Cl2 2.3252(11) 7
N30 C31 1.181(17) .
C31 C32 1.298(15) .
